data_4086862
loop_
_publ_author_name
'Ogawa, Takahiko'
'Ruddy, Adam J.'
'Sydora, Orson L.'
'Stradiotto, Mark'
'Turculet, Laura'

_publ_section_title
;
 Cobalt- and Iron-Catalyzed Isomerization--Hydroboration of Branched
 Alkenes: Terminal Hydroboration with Pinacolborane and
 1,3,2-Diazaborolanes
;
_journal_name_full Organometallics
_journal_paper_doi 10.1021/acs.organomet.6b00823
_journal_year 2016
_chemical_formula_moiety 'C39 H58 Co N3 P'
_chemical_formula_sum 'C39 H58 Co N3 P'
_chemical_formula_weight 658.78
_space_group_IT_number 2
_symmetry_cell_setting triclinic
_symmetry_Int_Tables_number 2
_symmetry_space_group_name_Hall '-P 1'
_symmetry_space_group_name_H-M 'P -1'
_atom_sites_solution_hydrogens geom
_audit_conform_dict_location ftp://ftp.iucr.org/pub/cif_core.dic
_audit_conform_dict_name cif_core.dic
_audit_conform_dict_version 2.4.3
_audit_creation_date 2015-06-24T10:30:47-00:00
_audit_creation_method 'WinGX routine CIF_UPDATE'
_cell_angle_alpha 96.9240(10)
_cell_angle_beta 90.4010(10)
_cell_angle_gamma 101.4080(10)
_cell_formula_units_Z 2
_cell_length_a 10.9599(5)
_cell_length_b 11.9389(5)
_cell_length_c 14.9189(5)
_cell_measurement_reflns_used 9831
_cell_measurement_temperature 193(2)
_cell_measurement_theta_max 28.28
_cell_measurement_theta_min 2.31
_cell_measurement_wavelength 0.71073
_cell_volume 1898.65(13)
_computing_cell_refinement 'SAINT V8.34A integration software'
_computing_data_collection 'Bruker APEX2 software'
_computing_data_reduction 'SORTAV (Blessing, 1995)'
_computing_molecular_graphics 'Ortep for Windows (Farrugia, 2012)'
_computing_publication_material 'WinGX publication routines (Farrugia, 2012)'
_computing_structure_refinement 'SHELXL-2014/6 (Sheldrick, 2014)'
_diffrn_ambient_temperature 193(2)
_diffrn_detector 'APEX-II CCD'
_diffrn_measured_fraction_theta_full 0.999
_diffrn_measured_fraction_theta_max 0.984
_diffrn_measurement_device '\k-geometry diffractometer'
_diffrn_measurement_device_type 'Bruker APEX-II'
_diffrn_measurement_method '\f or \w oscillation scans'
_diffrn_orient_matrix_type 'x-axis to radiation source'
_diffrn_orient_matrix_UB_11 0.001453
_diffrn_orient_matrix_UB_12 0.05358
_diffrn_orient_matrix_UB_13 -0.046767
_diffrn_orient_matrix_UB_21 -0.034899
_diffrn_orient_matrix_UB_22 0.054482
_diffrn_orient_matrix_UB_23 0.044042
_diffrn_orient_matrix_UB_31 0.086329
_diffrn_orient_matrix_UB_32 0.039713
_diffrn_orient_matrix_UB_33 0.020901
_diffrn_radiation_monochromator graphite
_diffrn_radiation_probe x-ray
_diffrn_radiation_type MoK\a
_diffrn_radiation_wavelength 0.71073
_diffrn_reflns_av_R_equivalents 0.0177
_diffrn_reflns_av_unetI/netI 0.0121
_diffrn_reflns_Laue_measured_fraction_full 0.999
_diffrn_reflns_Laue_measured_fraction_max 0.984
_diffrn_reflns_limit_h_max 14
_diffrn_reflns_limit_h_min -14
_diffrn_reflns_limit_k_max 15
_diffrn_reflns_limit_k_min -15
_diffrn_reflns_limit_l_max 19
_diffrn_reflns_limit_l_min -19
_diffrn_reflns_number 48909
_diffrn_reflns_point_group_measured_fraction_full 0.999
_diffrn_reflns_point_group_measured_fraction_max 0.984
_diffrn_reflns_theta_full 25.242
_diffrn_reflns_theta_max 28.341
_diffrn_reflns_theta_min 1.376
_diffrn_source 'sealed x-ray tube'
_diffrn_standards_number 0
_exptl_absorpt_coefficient_mu 0.523
_exptl_absorpt_correction_T_max 0.9245
_exptl_absorpt_correction_T_min 0.7893
_exptl_absorpt_correction_type numerical
_exptl_absorpt_process_details 'SADABS 2014/5'
_exptl_crystal_colour brown
_exptl_crystal_density_diffrn 1.152
_exptl_crystal_density_method 'not measured'
_exptl_crystal_description fragment
_exptl_crystal_F_000 710
_exptl_crystal_size_max 0.586
_exptl_crystal_size_mid 0.444
_exptl_crystal_size_min 0.319
_refine_diff_density_max 0.511
_refine_diff_density_min -0.259
_refine_diff_density_rms 0.042
_refine_ls_extinction_method none
_refine_ls_goodness_of_fit_ref 1.07
_refine_ls_hydrogen_treatment constr
_refine_ls_matrix_type full
_refine_ls_number_constraints 0
_refine_ls_number_parameters 411
_refine_ls_number_reflns 9323
_refine_ls_number_restraints 0
_refine_ls_restrained_S_all 1.07
_refine_ls_R_factor_all 0.0325
_refine_ls_R_factor_gt 0.0302
_refine_ls_shift/su_max 0.002
_refine_ls_shift/su_mean 0
_refine_ls_structure_factor_coef Fsqd
_refine_ls_weighting_details 'w=1/[\s^2^(Fo^2^)+(0.0437P)^2^+0.5649P] where P=(Fo^2^+2Fc^2^)/3'
_refine_ls_weighting_scheme calc
_refine_ls_wR_factor_gt 0.0825
_refine_ls_wR_factor_ref 0.0841
_reflns_Friedel_coverage 0
_reflns_number_gt 8612
_reflns_number_total 9323
_reflns_threshold_expression 'I > 2\s(I)'
_cod_data_source_file om6b00823_si_001.cif
_cod_data_source_block CoLtBuNHdipp
_cod_database_code 4086862

loop_
_symmetry_equiv_pos_as_xyz
'x, y, z'
'-x, -y, -z'

loop_
_atom_site_label
_atom_site_type_symbol
_atom_site_fract_x
_atom_site_fract_y
_atom_site_fract_z
_atom_site_U_iso_or_equiv
_atom_site_adp_type
_atom_site_occupancy
_atom_site_site_symmetry_order
_atom_site_calc_flag
_atom_site_refinement_flags_posn
_atom_site_refinement_flags_adp
C1 C 0.67973(10) 0.08469(10) 0.20359(7) 0.0236(2) Uani 1 1 d . .
C11 C 0.37853(11) 0.07747(10) 0.31011(8) 0.0277(2) Uani 1 1 d . .
C12 C 0.30641(13) 0.16387(13) 0.35701(9) 0.0380(3) Uani 1 1 d . .
H12A H 0.2452 0.1791 0.3142 0.057 Uiso 1 1 calc R U
H12B H 0.3644 0.2359 0.3785 0.057 Uiso 1 1 calc R U
H12C H 0.2633 0.1321 0.4085 0.057 Uiso 1 1 calc R U
C13 C 0.28942(14) -0.03575(12) 0.27555(10) 0.0417(3) Uani 1 1 d . .
H13A H 0.256 -0.0745 0.327 0.062 Uiso 1 1 calc R U
H13B H 0.3345 -0.0856 0.2375 0.062 Uiso 1 1 calc R U
H13C H 0.2208 -0.0195 0.2401 0.062 Uiso 1 1 calc R U
C14 C 0.47299(13) 0.05361(13) 0.37849(9) 0.0373(3) Uani 1 1 d . .
H14A H 0.4286 0.0207 0.429 0.056 Uiso 1 1 calc R U
H14B H 0.5298 0.1258 0.4012 0.056 Uiso 1 1 calc R U
H14C H 0.5207 -0.0008 0.3488 0.056 Uiso 1 1 calc R U
C15 C 0.37738(11) 0.14092(11) 0.11305(8) 0.0301(2) Uani 1 1 d . .
C16 C 0.26345(13) 0.19654(13) 0.13148(10) 0.0403(3) Uani 1 1 d . .
H16A H 0.2901 0.273 0.1658 0.06 Uiso 1 1 calc R U
H16B H 0.2038 0.1481 0.1664 0.06 Uiso 1 1 calc R U
H16C H 0.2239 0.204 0.074 0.06 Uiso 1 1 calc R U
C17 C 0.33470(13) 0.01847(13) 0.06327(9) 0.0386(3) Uani 1 1 d . .
H17A H 0.3036 0.0229 0.0023 0.058 Uiso 1 1 calc R U
H17B H 0.2681 -0.0245 0.0966 0.058 Uiso 1 1 calc R U
H17C H 0.4052 -0.021 0.0593 0.058 Uiso 1 1 calc R U
C18 C 0.46662(15) 0.21155(14) 0.05211(9) 0.0423(3) Uani 1 1 d . .
H18A H 0.542 0.1794 0.0443 0.064 Uiso 1 1 calc R U
H18B H 0.4891 0.2917 0.0801 0.064 Uiso 1 1 calc R U
H18C H 0.4256 0.2086 -0.007 0.064 Uiso 1 1 calc R U
C21 C 0.76465(11) 0.00197(10) 0.17932(8) 0.0259(2) Uani 1 1 d . .
C22 C 0.72072(13) -0.11282(11) 0.19242(9) 0.0349(3) Uani 1 1 d . .
H22 H 0.6407 -0.1346 0.2165 0.042 Uiso 1 1 calc R U
C23 C 0.79235(15) -0.19533(13) 0.17077(11) 0.0459(3) Uani 1 1 d . .
H23 H 0.7625 -0.2726 0.1817 0.055 Uiso 1 1 calc R U
C24 C 0.90755(15) -0.16488(14) 0.13310(11) 0.0464(4) Uani 1 1 d . .
H24 H 0.9567 -0.2213 0.118 0.056 Uiso 1 1 calc R U
C25 C 0.95084(13) -0.05215(13) 0.11755(10) 0.0398(3) Uani 1 1 d . .
H25 H 1.0289 -0.0318 0.0903 0.048 Uiso 1 1 calc R U
C26 C 0.88086(11) 0.03182(11) 0.14153(9) 0.0312(2) Uani 1 1 d . .
H26 H 0.9123 0.1094 0.1321 0.037 Uiso 1 1 calc R U
C31 C 0.84927(10) 0.24271(10) 0.26607(7) 0.0240(2) Uani 1 1 d . .
C32 C 0.91055(11) 0.21065(11) 0.33963(8) 0.0283(2) Uani 1 1 d . .
C33 C 1.03193(12) 0.26888(12) 0.36286(9) 0.0342(3) Uani 1 1 d . .
H33 H 1.0741 0.2487 0.4125 0.041 Uiso 1 1 calc R U
C34 C 1.09241(12) 0.35489(12) 0.31573(10) 0.0388(3) Uani 1 1 d . .
H34 H 1.1749 0.3938 0.3332 0.047 Uiso 1 1 calc R U
C35 C 1.03228(12) 0.38422(12) 0.24296(10) 0.0365(3) Uani 1 1 d . .
H35 H 1.0748 0.4427 0.2101 0.044 Uiso 1 1 calc R U
C36 C 0.91061(11) 0.32976(10) 0.21671(8) 0.0289(2) Uani 1 1 d . .
C37 C 0.85169(13) 0.11351(14) 0.39251(9) 0.0393(3) Uani 1 1 d . .
H37 H 0.7654 0.0818 0.3671 0.047 Uiso 1 1 calc R U
C38 C 0.8424(2) 0.1564(2) 0.49275(12) 0.0655(5) Uani 1 1 d . .
H38A H 0.9258 0.1912 0.5184 0.098 Uiso 1 1 calc R U
H38B H 0.8061 0.0914 0.5249 0.098 Uiso 1 1 calc R U
H38C H 0.7895 0.2139 0.4991 0.098 Uiso 1 1 calc R U
C39 C 0.92421(16) 0.01541(14) 0.38355(11) 0.0473(4) Uani 1 1 d . .
H39A H 0.9309 -0.0119 0.3195 0.071 Uiso 1 1 calc R U
H39B H 0.8803 -0.0481 0.4144 0.071 Uiso 1 1 calc R U
H39C H 1.0078 0.0436 0.4111 0.071 Uiso 1 1 calc R U
C40 C 0.84960(14) 0.36323(13) 0.13449(10) 0.0395(3) Uani 1 1 d . .
H40 H 0.7633 0.3157 0.1263 0.047 Uiso 1 1 calc R U
C41 C 0.8396(2) 0.48876(16) 0.14530(13) 0.0618(5) Uani 1 1 d . .
H41A H 0.7921 0.5053 0.199 0.093 Uiso 1 1 calc R U
H41B H 0.7971 0.5049 0.0917 0.093 Uiso 1 1 calc R U
H41C H 0.9233 0.5373 0.1522 0.093 Uiso 1 1 calc R U
C42 C 0.9206(3) 0.3364(2) 0.04871(13) 0.0834(8) Uani 1 1 d . .
H42A H 1.0047 0.3841 0.0541 0.125 Uiso 1 1 calc R U
H42B H 0.8765 0.3532 -0.0038 0.125 Uiso 1 1 calc R U
H42C H 0.926 0.2549 0.0412 0.125 Uiso 1 1 calc R U
C51 C 0.53966(11) 0.51822(10) 0.30365(8) 0.0272(2) Uani 1 1 d . .
C52 C 0.46834(12) 0.59941(10) 0.28133(9) 0.0307(2) Uani 1 1 d . .
C53 C 0.49854(14) 0.71166(11) 0.32485(10) 0.0374(3) Uani 1 1 d . .
H53 H 0.4493 0.7653 0.3121 0.045 Uiso 1 1 calc R U
C54 C 0.59801(15) 0.74743(12) 0.38595(10) 0.0426(3) Uani 1 1 d . .
H54 H 0.6168 0.8246 0.4145 0.051 Uiso 1 1 calc R U
C55 C 0.66986(14) 0.66971(11) 0.40506(9) 0.0379(3) Uani 1 1 d . .
H55 H 0.7395 0.6947 0.4459 0.045 Uiso 1 1 calc R U
C56 C 0.64207(12) 0.55550(10) 0.36554(8) 0.0295(2) Uani 1 1 d . .
C57 C 0.36662(14) 0.56414(12) 0.20768(11) 0.0419(3) Uani 1 1 d . .
H57 H 0.3195 0.4858 0.2167 0.05 Uiso 1 1 calc R U
C58 C 0.4249(2) 0.55388(18) 0.11424(13) 0.0669(5) Uani 1 1 d . .
H58A H 0.4652 0.6306 0.1007 0.1 Uiso 1 1 calc R U
H58B H 0.3596 0.5196 0.0682 0.1 Uiso 1 1 calc R U
H58C H 0.4869 0.5049 0.1143 0.1 Uiso 1 1 calc R U
C59 C 0.27281(18) 0.64349(15) 0.20969(18) 0.0724(7) Uani 1 1 d . .
H59A H 0.2397 0.6528 0.2704 0.109 Uiso 1 1 calc R U
H59B H 0.2044 0.6097 0.166 0.109 Uiso 1 1 calc R U
H59C H 0.3142 0.7188 0.194 0.109 Uiso 1 1 calc R U
C60 C 0.71418(12) 0.46876(11) 0.39310(9) 0.0339(3) Uani 1 1 d . .
H60 H 0.7132 0.4099 0.3392 0.041 Uiso 1 1 calc R U
C61 C 0.64671(18) 0.40537(16) 0.46742(12) 0.0544(4) Uani 1 1 d . .
H61A H 0.6522 0.4584 0.5235 0.082 Uiso 1 1 calc R U
H61B H 0.6857 0.3406 0.4774 0.082 Uiso 1 1 calc R U
H61C H 0.559 0.3765 0.449 0.082 Uiso 1 1 calc R U
C62 C 0.85102(14) 0.51756(14) 0.41993(12) 0.0491(4) Uani 1 1 d . .
H62A H 0.8909 0.5604 0.3724 0.074 Uiso 1 1 calc R U
H62B H 0.8934 0.4543 0.4279 0.074 Uiso 1 1 calc R U
H62C H 0.8564 0.5693 0.4767 0.074 Uiso 1 1 calc R U
N1 N 0.72064(9) 0.19434(8) 0.24366(6) 0.02376(18) Uani 1 1 d . .
N2 N 0.56100(9) 0.04302(8) 0.18463(7) 0.02628(19) Uani 1 1 d . .
N3 N 0.51196(10) 0.40383(9) 0.26488(8) 0.0309(2) Uani 1 1 d . .
H3 H 0.4401 0.3822 0.2348 0.037 Uiso 1 1 calc R U
P1 P 0.47278(3) 0.14004(2) 0.21732(2) 0.02210(7) Uani 1 1 d . .
Co1 Co 0.60408(2) 0.29210(2) 0.26772(2) 0.02381(5) Uani 1 1 d . .

loop_
_atom_site_aniso_label
_atom_site_aniso_U_11
_atom_site_aniso_U_22
_atom_site_aniso_U_33
_atom_site_aniso_U_23
_atom_site_aniso_U_13
_atom_site_aniso_U_12
C1 0.0251(5) 0.0264(5) 0.0213(5) 0.0039(4) 0.0022(4) 0.0093(4)
C11 0.0271(5) 0.0297(6) 0.0276(5) 0.0042(4) 0.0038(4) 0.0081(4)
C12 0.0381(7) 0.0451(7) 0.0344(7) 0.0039(6) 0.0110(5) 0.0174(6)
C13 0.0436(8) 0.0367(7) 0.0405(7) 0.0073(6) 0.0041(6) -0.0034(6)
C14 0.0390(7) 0.0453(7) 0.0316(6) 0.0122(5) 0.0012(5) 0.0133(6)
C15 0.0301(6) 0.0355(6) 0.0249(5) 0.0001(5) -0.0050(4) 0.0095(5)
C16 0.0357(7) 0.0450(8) 0.0421(7) -0.0010(6) -0.0124(6) 0.0172(6)
C17 0.0382(7) 0.0429(7) 0.0310(6) -0.0083(5) -0.0074(5) 0.0073(6)
C18 0.0500(8) 0.0493(8) 0.0267(6) 0.0079(6) -0.0019(6) 0.0057(6)
C21 0.0264(5) 0.0287(5) 0.0244(5) 0.0012(4) -0.0002(4) 0.0112(4)
C22 0.0364(7) 0.0304(6) 0.0404(7) 0.0055(5) 0.0048(5) 0.0117(5)
C23 0.0527(9) 0.0322(7) 0.0570(9) 0.0050(6) 0.0041(7) 0.0191(6)
C24 0.0472(8) 0.0442(8) 0.0534(9) -0.0039(7) 0.0009(7) 0.0283(7)
C25 0.0306(6) 0.0497(8) 0.0416(7) -0.0028(6) 0.0040(5) 0.0187(6)
C26 0.0269(6) 0.0346(6) 0.0329(6) 0.0005(5) 0.0016(5) 0.0102(5)
C31 0.0227(5) 0.0265(5) 0.0234(5) 0.0005(4) 0.0008(4) 0.0077(4)
C32 0.0264(5) 0.0351(6) 0.0254(5) 0.0027(5) 0.0005(4) 0.0117(5)
C33 0.0286(6) 0.0428(7) 0.0324(6) -0.0016(5) -0.0049(5) 0.0138(5)
C34 0.0242(6) 0.0413(7) 0.0480(8) -0.0031(6) -0.0033(5) 0.0050(5)
C35 0.0298(6) 0.0346(6) 0.0441(7) 0.0054(5) 0.0058(5) 0.0032(5)
C36 0.0293(6) 0.0296(6) 0.0281(6) 0.0031(4) 0.0028(4) 0.0074(5)
C37 0.0337(6) 0.0540(8) 0.0351(7) 0.0190(6) -0.0009(5) 0.0126(6)
C38 0.0808(13) 0.0935(15) 0.0389(9) 0.0278(9) 0.0210(8) 0.0451(12)
C39 0.0538(9) 0.0468(8) 0.0451(8) 0.0159(7) -0.0096(7) 0.0140(7)
C40 0.0421(7) 0.0413(7) 0.0362(7) 0.0161(6) -0.0005(6) 0.0045(6)
C41 0.0850(13) 0.0570(10) 0.0550(10) 0.0206(8) 0.0025(9) 0.0338(10)
C42 0.147(2) 0.0853(15) 0.0358(9) 0.0174(9) 0.0159(11) 0.0608(16)
C51 0.0290(6) 0.0229(5) 0.0298(6) 0.0027(4) 0.0054(4) 0.0058(4)
C52 0.0312(6) 0.0248(5) 0.0375(6) 0.0083(5) 0.0052(5) 0.0059(5)
C53 0.0445(7) 0.0245(6) 0.0457(7) 0.0072(5) 0.0060(6) 0.0113(5)
C54 0.0581(9) 0.0244(6) 0.0437(8) -0.0031(5) 0.0014(6) 0.0089(6)
C55 0.0456(7) 0.0307(6) 0.0345(7) -0.0044(5) -0.0021(6) 0.0059(5)
C56 0.0324(6) 0.0274(6) 0.0286(6) -0.0004(4) 0.0036(5) 0.0080(5)
C57 0.0397(7) 0.0267(6) 0.0604(9) 0.0129(6) -0.0097(6) 0.0054(5)
C58 0.0854(14) 0.0672(12) 0.0452(9) 0.0165(9) -0.0150(9) 0.0031(10)
C59 0.0564(11) 0.0336(8) 0.129(2) 0.0101(10) -0.0344(12) 0.0146(7)
C60 0.0341(6) 0.0324(6) 0.0349(6) -0.0055(5) -0.0040(5) 0.0119(5)
C61 0.0635(10) 0.0575(10) 0.0511(9) 0.0213(8) 0.0031(8) 0.0248(8)
C62 0.0393(8) 0.0496(9) 0.0542(9) -0.0175(7) -0.0153(7) 0.0140(6)
N1 0.0218(4) 0.0250(5) 0.0253(4) 0.0030(4) -0.0009(3) 0.0069(4)
N2 0.0238(4) 0.0262(5) 0.0294(5) -0.0011(4) 0.0014(4) 0.0088(4)
N3 0.0293(5) 0.0234(5) 0.0396(6) -0.0019(4) -0.0068(4) 0.0078(4)
P1 0.02093(13) 0.02356(14) 0.02238(13) 0.00042(10) -0.00028(10) 0.00729(10)
Co1 0.02323(8) 0.02258(8) 0.02618(9) 0.00090(6) -0.00202(6) 0.00732(6)

loop_
_atom_type_symbol
_atom_type_description
_atom_type_scat_dispersion_real
_atom_type_scat_dispersion_imag
_atom_type_scat_source
C C 0.0033 0.0016 'International Tables Vol C Tables 4.2.6.8 and 6.1.1.4'
H H 0 0 'International Tables Vol C Tables 4.2.6.8 and 6.1.1.4'
N N 0.0061 0.0033 'International Tables Vol C Tables 4.2.6.8 and 6.1.1.4'
P P 0.1023 0.0942 'International Tables Vol C Tables 4.2.6.8 and 6.1.1.4'
Co Co 0.3494 0.9721 'International Tables Vol C Tables 4.2.6.8 and 6.1.1.4'

loop_
_geom_angle_atom_site_label_1
_geom_angle_atom_site_label_2
_geom_angle_atom_site_label_3
_geom_angle
N2 C1 N1 121.62(10)
N2 C1 C21 115.10(10)
N1 C1 C21 123.27(10)
C12 C11 C13 110.37(11)
C12 C11 C14 108.77(11)
C13 C11 C14 109.09(11)
C12 C11 P1 110.72(9)
C13 C11 P1 111.88(9)
C14 C11 P1 105.86(8)
C11 C12 H12A 109.5
C11 C12 H12B 109.5
H12A C12 H12B 109.5
C11 C12 H12C 109.5
H12A C12 H12C 109.5
H12B C12 H12C 109.5
C11 C13 H13A 109.5
C11 C13 H13B 109.5
H13A C13 H13B 109.5
C11 C13 H13C 109.5
H13A C13 H13C 109.5
H13B C13 H13C 109.5
C11 C14 H14A 109.5
C11 C14 H14B 109.5
H14A C14 H14B 109.5
C11 C14 H14C 109.5
H14A C14 H14C 109.5
H14B C14 H14C 109.5
C16 C15 C18 109.68(12)
C16 C15 C17 109.45(11)
C18 C15 C17 108.13(11)
C16 C15 P1 113.29(9)
C18 C15 P1 104.82(9)
C17 C15 P1 111.25(9)
C15 C16 H16A 109.5
C15 C16 H16B 109.5
H16A C16 H16B 109.5
C15 C16 H16C 109.5
H16A C16 H16C 109.5
H16B C16 H16C 109.5
C15 C17 H17A 109.5
C15 C17 H17B 109.5
H17A C17 H17B 109.5
C15 C17 H17C 109.5
H17A C17 H17C 109.5
H17B C17 H17C 109.5
C15 C18 H18A 109.5
C15 C18 H18B 109.5
H18A C18 H18B 109.5
C15 C18 H18C 109.5
H18A C18 H18C 109.5
H18B C18 H18C 109.5
C26 C21 C22 118.75(11)
C26 C21 C1 124.16(11)
C22 C21 C1 117.03(10)
C23 C22 C21 120.90(13)
C23 C22 H22 119.5
C21 C22 H22 119.5
C24 C23 C22 119.89(14)
C24 C23 H23 120.1
C22 C23 H23 120.1
C25 C24 C23 119.83(13)
C25 C24 H24 120.1
C23 C24 H24 120.1
C24 C25 C26 120.54(13)
C24 C25 H25 119.7
C26 C25 H25 119.7
C25 C26 C21 120.04(12)
C25 C26 H26 120
C21 C26 H26 120
C36 C31 C32 120.62(11)
C36 C31 N1 118.02(10)
C32 C31 N1 121.19(10)
C33 C32 C31 118.14(11)
C33 C32 C37 118.76(11)
C31 C32 C37 123.08(11)
C34 C33 C32 121.77(12)
C34 C33 H33 119.1
C32 C33 H33 119.1
C33 C34 C35 119.59(12)
C33 C34 H34 120.2
C35 C34 H34 120.2
C34 C35 C36 121.40(12)
C34 C35 H35 119.3
C36 C35 H35 119.3
C35 C36 C31 118.47(11)
C35 C36 C40 119.34(12)
C31 C36 C40 122.17(11)
C32 C37 C38 111.70(14)
C32 C37 C39 111.64(12)
C38 C37 C39 109.20(12)
C32 C37 H37 108.1
C38 C37 H37 108.1
C39 C37 H37 108.1
C37 C38 H38A 109.5
C37 C38 H38B 109.5
H38A C38 H38B 109.5
C37 C38 H38C 109.5
H38A C38 H38C 109.5
H38B C38 H38C 109.5
C37 C39 H39A 109.5
C37 C39 H39B 109.5
H39A C39 H39B 109.5
C37 C39 H39C 109.5
H39A C39 H39C 109.5
H39B C39 H39C 109.5
C41 C40 C36 112.81(13)
C41 C40 C42 109.42(14)
C36 C40 C42 110.83(13)
C41 C40 H40 107.9
C36 C40 H40 107.9
C42 C40 H40 107.9
C40 C41 H41A 109.5
C40 C41 H41B 109.5
H41A C41 H41B 109.5
C40 C41 H41C 109.5
H41A C41 H41C 109.5
H41B C41 H41C 109.5
C40 C42 H42A 109.5
C40 C42 H42B 109.5
H42A C42 H42B 109.5
C40 C42 H42C 109.5
H42A C42 H42C 109.5
H42B C42 H42C 109.5
N3 C51 C56 119.32(11)
N3 C51 C52 121.54(11)
C56 C51 C52 119.14(11)
C53 C52 C51 118.57(12)
C53 C52 C57 121.47(12)
C51 C52 C57 119.87(11)
C54 C53 C52 122.02(13)
C54 C53 H53 119
C52 C53 H53 119
C53 C54 C55 119.32(12)
C53 C54 H54 120.3
C55 C54 H54 120.3
C54 C55 C56 121.24(13)
C54 C55 H55 119.4
C56 C55 H55 119.4
C55 C56 C51 119.64(12)
C55 C56 C60 120.78(12)
C51 C56 C60 119.43(11)
C52 C57 C59 114.32(14)
C52 C57 C58 110.11(13)
C59 C57 C58 110.14(16)
C52 C57 H57 107.3
C59 C57 H57 107.3
C58 C57 H57 107.3
C57 C58 H58A 109.5
C57 C58 H58B 109.5
H58A C58 H58B 109.5
C57 C58 H58C 109.5
H58A C58 H58C 109.5
H58B C58 H58C 109.5
C57 C59 H59A 109.5
C57 C59 H59B 109.5
H59A C59 H59B 109.5
C57 C59 H59C 109.5
H59A C59 H59C 109.5
H59B C59 H59C 109.5
C56 C60 C62 114.99(12)
C56 C60 C61 110.06(11)
C62 C60 C61 111.22(13)
C56 C60 H60 106.7
C62 C60 H60 106.7
C61 C60 H60 106.7
C60 C61 H61A 109.5
C60 C61 H61B 109.5
H61A C61 H61B 109.5
C60 C61 H61C 109.5
H61A C61 H61C 109.5
H61B C61 H61C 109.5
C60 C62 H62A 109.5
C60 C62 H62B 109.5
H62A C62 H62B 109.5
C60 C62 H62C 109.5
H62A C62 H62C 109.5
H62B C62 H62C 109.5
C1 N1 C31 123.30(9)
C1 N1 Co1 119.18(7)
C31 N1 Co1 117.48(7)
C1 N2 P1 111.74(8)
C51 N3 Co1 129.00(9)
C51 N3 H3 115.5
Co1 N3 H3 115.5
N2 P1 C15 103.15(5)
N2 P1 C11 104.07(5)
C15 P1 C11 113.15(6)
N2 P1 Co1 104.26(4)
C15 P1 Co1 118.79(4)
C11 P1 Co1 111.46(4)
N3 Co1 N1 164.43(5)
N3 Co1 P1 102.03(3)
N1 Co1 P1 82.99(3)

loop_
_geom_bond_atom_site_label_1
_geom_bond_atom_site_label_2
_geom_bond_distance
C1 N2 1.3137(15)
C1 N1 1.3592(15)
C1 C21 1.5016(15)
C11 C12 1.5280(17)
C11 C13 1.5328(18)
C11 C14 1.5380(17)
C11 P1 1.8723(12)
C12 H12A 0.98
C12 H12B 0.98
C12 H12C 0.98
C13 H13A 0.98
C13 H13B 0.98
C13 H13C 0.98
C14 H14A 0.98
C14 H14B 0.98
C14 H14C 0.98
C15 C16 1.5376(18)
C15 C18 1.5380(19)
C15 C17 1.5395(18)
C15 P1 1.8705(12)
C16 H16A 0.98
C16 H16B 0.98
C16 H16C 0.98
C17 H17A 0.98
C17 H17B 0.98
C17 H17C 0.98
C18 H18A 0.98
C18 H18B 0.98
C18 H18C 0.98
C21 C26 1.3949(17)
C21 C22 1.3975(17)
C22 C23 1.3870(19)
C22 H22 0.95
C23 C24 1.386(2)
C23 H23 0.95
C24 C25 1.384(2)
C24 H24 0.95
C25 C26 1.3939(17)
C25 H25 0.95
C26 H26 0.95
C31 C36 1.4104(16)
C31 C32 1.4123(16)
C31 N1 1.4344(14)
C32 C33 1.3939(17)
C32 C37 1.5216(18)
C33 C34 1.378(2)
C33 H33 0.95
C34 C35 1.381(2)
C34 H34 0.95
C35 C36 1.3938(18)
C35 H35 0.95
C36 C40 1.5244(18)
C37 C38 1.532(2)
C37 C39 1.534(2)
C37 H37 1
C38 H38A 0.98
C38 H38B 0.98
C38 H38C 0.98
C39 H39A 0.98
C39 H39B 0.98
C39 H39C 0.98
C40 C41 1.513(2)
C40 C42 1.536(2)
C40 H40 1
C41 H41A 0.98
C41 H41B 0.98
C41 H41C 0.98
C42 H42A 0.98
C42 H42B 0.98
C42 H42C 0.98
C51 N3 1.3911(15)
C51 C56 1.4139(17)
C51 C52 1.4266(16)
C52 C53 1.3924(18)
C52 C57 1.5209(19)
C53 C54 1.382(2)
C53 H53 0.95
C54 C55 1.383(2)
C54 H54 0.95
C55 C56 1.3925(17)
C55 H55 0.95
C56 C60 1.5126(17)
C57 C59 1.528(2)
C57 C58 1.539(3)
C57 H57 1
C58 H58A 0.98
C58 H58B 0.98
C58 H58C 0.98
C59 H59A 0.98
C59 H59B 0.98
C59 H59C 0.98
C60 C62 1.5293(19)
C60 C61 1.530(2)
C60 H60 1
C61 H61A 0.98
C61 H61B 0.98
C61 H61C 0.98
C62 H62A 0.98
C62 H62B 0.98
C62 H62C 0.98
N1 Co1 1.9021(9)
N2 P1 1.6816(10)
N3 Co1 1.8293(10)
N3 H3 0.88
P1 Co1 2.1341(3)

loop_
_geom_torsion_atom_site_label_1
_geom_torsion_atom_site_label_2
_geom_torsion_atom_site_label_3
_geom_torsion_atom_site_label_4
_geom_torsion
N2 C1 C21 C26 139.61(12)
N1 C1 C21 C26 -41.47(17)
N2 C1 C21 C22 -37.63(15)
N1 C1 C21 C22 141.29(12)
C26 C21 C22 C23 1.8(2)
C1 C21 C22 C23 179.19(13)
C21 C22 C23 C24 -1.9(2)
C22 C23 C24 C25 0.2(2)
C23 C24 C25 C26 1.6(2)
C24 C25 C26 C21 -1.7(2)
C22 C21 C26 C25 0.04(19)
C1 C21 C26 C25 -177.16(11)
C36 C31 C32 C33 1.20(17)
N1 C31 C32 C33 -174.04(11)
C36 C31 C32 C37 -176.90(12)
N1 C31 C32 C37 7.86(18)
C31 C32 C33 C34 -0.55(19)
C37 C32 C33 C34 177.64(12)
C32 C33 C34 C35 -0.5(2)
C33 C34 C35 C36 0.9(2)
C34 C35 C36 C31 -0.29(19)
C34 C35 C36 C40 -178.49(13)
C32 C31 C36 C35 -0.80(17)
N1 C31 C36 C35 174.59(11)
C32 C31 C36 C40 177.35(12)
N1 C31 C36 C40 -7.27(17)
C33 C32 C37 C38 61.21(17)
C31 C32 C37 C38 -120.70(14)
C33 C32 C37 C39 -61.38(16)
C31 C32 C37 C39 116.71(13)
C35 C36 C40 C41 -60.81(18)
C31 C36 C40 C41 121.06(15)
C35 C36 C40 C42 62.28(19)
C31 C36 C40 C42 -115.85(17)
N3 C51 C52 C53 177.92(12)
C56 C51 C52 C53 -3.11(18)
N3 C51 C52 C57 -5.42(18)
C56 C51 C52 C57 173.55(12)
C51 C52 C53 C54 2.6(2)
C57 C52 C53 C54 -174.03(14)
C52 C53 C54 C55 -0.3(2)
C53 C54 C55 C56 -1.5(2)
C54 C55 C56 C51 0.9(2)
C54 C55 C56 C60 -174.55(13)
N3 C51 C56 C55 -179.59(12)
C52 C51 C56 C55 1.42(18)
N3 C51 C56 C60 -4.04(17)
C52 C51 C56 C60 176.96(11)
C53 C52 C57 C59 -21.1(2)
C51 C52 C57 C59 162.29(14)
C53 C52 C57 C58 103.45(16)
C51 C52 C57 C58 -73.11(16)
C55 C56 C60 C62 -32.81(18)
C51 C56 C60 C62 151.70(12)
C55 C56 C60 C61 93.74(16)
C51 C56 C60 C61 -81.76(15)
N2 C1 N1 C31 179.51(10)
C21 C1 N1 C31 0.65(17)
N2 C1 N1 Co1 -2.99(15)
C21 C1 N1 Co1 178.15(8)
C36 C31 N1 C1 110.78(12)
C32 C31 N1 C1 -73.86(15)
C36 C31 N1 Co1 -66.76(12)
C32 C31 N1 Co1 108.60(11)
N1 C1 N2 P1 -0.89(14)
C21 C1 N2 P1 178.05(8)
C56 C51 N3 Co1 -10.61(17)
C52 C51 N3 Co1 168.36(9)
C1 N2 P1 C15 128.35(9)
C1 N2 P1 C11 -113.31(9)
C1 N2 P1 Co1 3.62(9)
C16 C15 P1 N2 163.69(10)
C18 C15 P1 N2 -76.75(10)
C17 C15 P1 N2 39.88(10)
C16 C15 P1 C11 51.88(11)
C18 C15 P1 C11 171.44(9)
C17 C15 P1 C11 -71.93(10)
C16 C15 P1 Co1 -81.66(10)
C18 C15 P1 Co1 37.90(10)
C17 C15 P1 Co1 154.53(8)
C12 C11 P1 N2 171.69(9)
C13 C11 P1 N2 -64.74(10)
C14 C11 P1 N2 53.97(9)
C12 C11 P1 C15 -77.06(10)
C13 C11 P1 C15 46.50(11)
C14 C11 P1 C15 165.21(8)
C12 C11 P1 Co1 59.89(9)
C13 C11 P1 Co1 -176.55(8)
C14 C11 P1 Co1 -57.83(9)
C51 N3 Co1 N1 -84.7(2)
C51 N3 Co1 P1 167.90(10)
